data_7132642
loop_
_publ_author_name
'Musozoda, Muhammadiqboli'
'Muller, 2nd, Joseph E'
'Anderson, Grace I.'
'Boucher, Mairead'
'Zeller, Matthias'
'Raymond, Casey C.'
'Hillesheim, Patrick C.'
'Mirjafari, Arsalan'

_publ_section_title
;
 Alkyl-templated cocrystallization of long-chain 1-bromoalkanes by
 lipid-like ionic liquids.
;
_journal_issue 13
_journal_name_full 'Chemical communications (Cambridge, England)'
_journal_page_first 1723
_journal_page_last 1726
_journal_paper_doi 10.1039/d3cc04834a
_journal_volume 60
_journal_year 2024
_chemical_formula_moiety 'Br, C21 H40 N S2'
_chemical_formula_sum 'C21 H40 Br N S2'
_chemical_formula_weight 450.57
_space_group_crystal_system triclinic
_space_group_IT_number 2
_space_group_name_Hall '-P 1'
_space_group_name_H-M_alt 'P -1'
_atom_sites_solution_hydrogens geom
_atom_sites_solution_primary dual
_atom_sites_solution_secondary difmap
_audit_creation_date 2023-08-29
_audit_creation_method
;
Olex2 1.5
(compiled 2023.08.24 svn.re1ec1418 for OlexSys, GUI svn.r6817)
;
_audit_update_record
;
2023-09-12 deposited with the CCDC.	2024-01-15 downloaded from the CCDC.
;
_cell_angle_alpha 96.503(3)
_cell_angle_beta 101.075(3)
_cell_angle_gamma 100.606(3)
_cell_formula_units_Z 2
_cell_length_a 8.6976(6)
_cell_length_b 9.0477(6)
_cell_length_c 15.3351(11)
_cell_measurement_reflns_used 9613
_cell_measurement_temperature 150(2)
_cell_measurement_theta_max 79.2705
_cell_measurement_theta_min 2.9718
_cell_volume 1150.16(14)
_computing_cell_refinement 'SAINT V8.40B (Bruker, 2020)'
_computing_data_collection 'Apex3 v2019.11-0 (Bruker, 2020)'
_computing_data_reduction 'SAINT V8.40B (Bruker, 2020)'
_computing_molecular_graphics 'Olex2 1.5 (Dolomanov et al., 2009)'
_computing_publication_material 'Olex2 1.5 (Dolomanov et al., 2009)'
_computing_structure_refinement
;  
SHELXL-2018/3 (Sheldrick, 2015, 2018), 
SHELXLE Rev1183 (H\"ubschle et al., 2011)
;
_computing_structure_solution 'SHELXT (Sheldrick, 2015)'
_diffrn_ambient_temperature 150.00
_diffrn_detector_area_resol_mean 7.4074
_diffrn_measured_fraction_theta_full 1.000
_diffrn_measured_fraction_theta_max 0.980
_diffrn_measurement_device_type
;
Bruker AXS D8 Quest diffractometer with PhotonIII_C14 charge-integrating and 
photon counting pixel array detector
;
_diffrn_measurement_method 'omega and phi scans'
_diffrn_radiation_type CuK\a
_diffrn_radiation_wavelength 1.54178
_diffrn_reflns_av_R_equivalents 0.0720
_diffrn_reflns_av_unetI/netI 0.0635
_diffrn_reflns_Laue_measured_fraction_full 1.000
_diffrn_reflns_Laue_measured_fraction_max 0.980
_diffrn_reflns_limit_h_max 10
_diffrn_reflns_limit_h_min -9
_diffrn_reflns_limit_k_max 11
_diffrn_reflns_limit_k_min -11
_diffrn_reflns_limit_l_max 19
_diffrn_reflns_limit_l_min -19
_diffrn_reflns_number 20356
_diffrn_reflns_point_group_measured_fraction_full 1.000
_diffrn_reflns_point_group_measured_fraction_max 0.980
_diffrn_reflns_theta_full 67.679
_diffrn_reflns_theta_max 79.737
_diffrn_reflns_theta_min 2.972
_diffrn_source 'I-mu-S microsource X-ray tube'
_exptl_absorpt_coefficient_mu 4.143
_exptl_absorpt_correction_T_max 0.7543
_exptl_absorpt_correction_T_min 0.4907
_exptl_absorpt_correction_type multi-scan
_exptl_absorpt_process_details
;
 SADABS 2016/2: Krause, L., Herbst-Irmer, R., Sheldrick G.M. & Stalke D.,
 J. Appl. Cryst. 48 (2015) 3-10
;
_exptl_crystal_colour colourless
_exptl_crystal_colour_primary colourless
_exptl_crystal_density_diffrn 1.301
_exptl_crystal_description plate
_exptl_crystal_F_000 480
_exptl_crystal_size_max 0.4
_exptl_crystal_size_mid 0.2
_exptl_crystal_size_min 0.06
_refine_diff_density_max 0.486
_refine_diff_density_min -1.040
_refine_diff_density_rms 0.088
_refine_ls_extinction_method none
_refine_ls_goodness_of_fit_ref 1.125
_refine_ls_hydrogen_treatment constr
_refine_ls_matrix_type full
_refine_ls_number_parameters 227
_refine_ls_number_reflns 4917
_refine_ls_number_restraints 0
_refine_ls_restrained_S_all 1.125
_refine_ls_R_factor_all 0.0492
_refine_ls_R_factor_gt 0.0430
_refine_ls_shift/su_max 0.001
_refine_ls_shift/su_mean 0.000
_refine_ls_structure_factor_coef Fsqd
_refine_ls_weighting_details 'w=1/[\s^2^(Fo^2^)+(0.0428P)^2^+0.6175P] where P=(Fo^2^+2Fc^2^)/3'
_refine_ls_weighting_scheme calc
_refine_ls_wR_factor_gt 0.1153
_refine_ls_wR_factor_ref 0.1209
_reflns_Friedel_coverage 0.000
_reflns_number_gt 4190
_reflns_number_total 4917
_reflns_threshold_expression 'I > 2\s(I)'
_cod_data_source_file d3cc04834a2.cif
_cod_data_source_block thias_c18_br_andersong_22321_0m
_cod_depositor_comments 'Adding full bibliography for 7132640--7132643.cif.'
_cod_database_code 7132642
_shelx_shelxl_version_number 2019/3
_shelx_space_group_comment
;
The symmetry employed for this shelxl refinement is uniquely defined
by the following loop, which should always be used as a source of
symmetry information in preference to the above space-group names.
They are only intended as comments.
;
_shelx_estimated_absorpt_t_max 0.789
_shelx_estimated_absorpt_t_min 0.288
_olex2_refinement_description
;
1. Fixed Uiso
 At 1.2 times of:
  All C(H) groups, All C(H,H) groups, All N(H) groups
 At 1.5 times of:
  All C(H,H,H) groups
2.a Secondary CH2 refined with riding coordinates:
 C6(H6A,H6B), C7(H7A,H7B), C8(H8A,H8B), C9(H9A,H9B), C10(H10A,H10B), C11(H11A,
 H11B), C12(H12A,H12B), C13(H13A,H13B), C14(H14A,H14B), C15(H15A,H15B),
 C16(H16A,H16B), C17(H17A,H17B), C18(H18A,H18B), C19(H19A,H19B), C20(H20A,H20B),
  C21(H21A,H21B), C22(H22A,H22B)
2.b Aromatic/amide H refined with riding coordinates:
 N3(H3), C4(H4), C5(H5)
2.c Idealised Me refined as rotating group:
 C23(H23A,H23B,H23C)
;
_olex2_submission_special_instructions 'No special instructions were received'

loop_
_space_group_symop_operation_xyz
'x, y, z'
'-x, -y, -z'

loop_
_atom_site_label
_atom_site_type_symbol
_atom_site_fract_x
_atom_site_fract_y
_atom_site_fract_z
_atom_site_U_iso_or_equiv
_atom_site_adp_type
_atom_site_occupancy
_atom_site_site_symmetry_order
_atom_site_calc_flag
_atom_site_refinement_flags_posn
_atom_site_refinement_flags_adp
_atom_site_refinement_flags_occupancy
_atom_site_disorder_assembly
_atom_site_disorder_group
Br1 Br -0.74316(4) 0.73719(3) 0.05721(2) 0.03539(12) Uani 1 1 d . . . . .
S1 S -0.57776(9) 0.17876(8) 0.09424(5) 0.03289(17) Uani 1 1 d . . . . .
S2 S -0.41783(8) 0.51858(8) 0.13358(5) 0.03199(17) Uani 1 1 d . . . . .
N3 N -0.7250(3) 0.3888(3) 0.06650(16) 0.0295(5) Uani 1 1 d . . . . .
H3 H -0.746353 0.479625 0.063299 0.035 Uiso 1 1 calc R U . . .
C2 C -0.5789(3) 0.3676(3) 0.09669(18) 0.0282(6) Uani 1 1 d . . . . .
C4 C -0.8409(3) 0.2568(4) 0.0405(2) 0.0326(6) Uani 1 1 d . . . . .
H4 H -0.950884 0.254345 0.017168 0.039 Uiso 1 1 calc R U . . .
C5 C -0.7816(4) 0.1326(4) 0.0517(2) 0.0361(7) Uani 1 1 d . . . . .
H5 H -0.843909 0.031687 0.038056 0.043 Uiso 1 1 calc R U . . .
C6 C -0.2578(3) 0.4244(3) 0.17646(19) 0.0295(6) Uani 1 1 d . . . . .
H6A H -0.283975 0.370122 0.226001 0.035 Uiso 1 1 calc R U . . .
H6B H -0.242619 0.349694 0.128140 0.035 Uiso 1 1 calc R U . . .
C7 C -0.1068(3) 0.5476(3) 0.2104(2) 0.0326(6) Uani 1 1 d . . . . .
H7A H -0.082214 0.599675 0.159715 0.039 Uiso 1 1 calc R U . . .
H7B H -0.126542 0.624072 0.256107 0.039 Uiso 1 1 calc R U . . .
C8 C 0.0373(3) 0.4863(3) 0.25129(19) 0.0289(6) Uani 1 1 d . . . . .
H8A H 0.011135 0.430315 0.300206 0.035 Uiso 1 1 calc R U . . .
H8B H 0.060243 0.413413 0.204794 0.035 Uiso 1 1 calc R U . . .
C9 C 0.1858(3) 0.6109(3) 0.2887(2) 0.0288(6) Uani 1 1 d . . . . .
H9A H 0.162765 0.682610 0.335840 0.035 Uiso 1 1 calc R U . . .
H9B H 0.209819 0.668236 0.239947 0.035 Uiso 1 1 calc R U . . .
C10 C 0.3332(3) 0.5531(3) 0.32858(19) 0.0285(6) Uani 1 1 d . . . . .
H10A H 0.355551 0.480369 0.281780 0.034 Uiso 1 1 calc R U . . .
H10B H 0.309998 0.497277 0.378061 0.034 Uiso 1 1 calc R U . . .
C11 C 0.4820(3) 0.6789(3) 0.3647(2) 0.0287(6) Uani 1 1 d . . . . .
H11A H 0.459692 0.751384 0.411622 0.034 Uiso 1 1 calc R U . . .
H11B H 0.504788 0.735030 0.315229 0.034 Uiso 1 1 calc R U . . .
C12 C 0.6305(3) 0.6214(3) 0.40438(19) 0.0269(5) Uani 1 1 d . . . . .
H12A H 0.607395 0.564622 0.453528 0.032 Uiso 1 1 calc R U . . .
H12B H 0.653132 0.549354 0.357296 0.032 Uiso 1 1 calc R U . . .
C13 C 0.7789(3) 0.7465(3) 0.44097(19) 0.0290(6) Uani 1 1 d . . . . .
H13A H 0.756183 0.818989 0.487790 0.035 Uiso 1 1 calc R U . . .
H13B H 0.802679 0.802795 0.391748 0.035 Uiso 1 1 calc R U . . .
C14 C 0.9270(3) 0.6882(3) 0.48130(19) 0.0272(6) Uani 1 1 d . . . . .
H14A H 0.903160 0.631939 0.530534 0.033 Uiso 1 1 calc R U . . .
H14B H 0.949521 0.615540 0.434483 0.033 Uiso 1 1 calc R U . . .
C15 C 1.0763(3) 0.8131(3) 0.51802(19) 0.0283(6) Uani 1 1 d . . . . .
H15A H 1.100644 0.869105 0.468769 0.034 Uiso 1 1 calc R U . . .
H15B H 1.053865 0.886016 0.564730 0.034 Uiso 1 1 calc R U . . .
C16 C 1.2228(3) 0.7542(3) 0.55832(19) 0.0267(5) Uani 1 1 d . . . . .
H16A H 1.245674 0.681969 0.511411 0.032 Uiso 1 1 calc R U . . .
H16B H 1.197946 0.697302 0.607129 0.032 Uiso 1 1 calc R U . . .
C17 C 1.3722(3) 0.8788(3) 0.5960(2) 0.0288(6) Uani 1 1 d . . . . .
H17A H 1.396578 0.936079 0.547228 0.035 Uiso 1 1 calc R U . . .
H17B H 1.349513 0.950575 0.643130 0.035 Uiso 1 1 calc R U . . .
C18 C 1.5191(3) 0.8199(3) 0.6357(2) 0.0289(6) Uani 1 1 d . . . . .
H18A H 1.543676 0.750497 0.588050 0.035 Uiso 1 1 calc R U . . .
H18B H 1.493582 0.759941 0.683170 0.035 Uiso 1 1 calc R U . . .
C19 C 1.6673(3) 0.9444(3) 0.6758(2) 0.0288(6) Uani 1 1 d . . . . .
H19A H 1.644535 1.010974 0.725501 0.035 Uiso 1 1 calc R U . . .
H19B H 1.689947 1.007405 0.629204 0.035 Uiso 1 1 calc R U . . .
C20 C 1.8161(3) 0.8842(3) 0.7117(2) 0.0295(6) Uani 1 1 d . . . . .
H20A H 1.793766 0.821843 0.758663 0.035 Uiso 1 1 calc R U . . .
H20B H 1.838452 0.817051 0.662146 0.035 Uiso 1 1 calc R U . . .
C21 C 1.9644(3) 1.0091(3) 0.7512(2) 0.0308(6) Uani 1 1 d . . . . .
H21A H 1.941521 1.076914 0.800216 0.037 Uiso 1 1 calc R U . . .
H21B H 1.987363 1.070684 0.703985 0.037 Uiso 1 1 calc R U . . .
C22 C 2.1136(3) 0.9495(3) 0.7882(2) 0.0328(6) Uani 1 1 d . . . . .
H22A H 2.094822 0.896376 0.839445 0.039 Uiso 1 1 calc R U . . .
H22B H 2.131044 0.874275 0.740936 0.039 Uiso 1 1 calc R U . . .
C23 C 2.2629(4) 1.0742(4) 0.8192(2) 0.0369(7) Uani 1 1 d . . . . .
H23A H 2.284780 1.124551 0.768255 0.055 Uiso 1 1 calc R U . . .
H23B H 2.354029 1.029991 0.843171 0.055 Uiso 1 1 calc R U . . .
H23C H 2.246782 1.148788 0.866306 0.055 Uiso 1 1 calc R U . . .

loop_
_atom_site_aniso_label
_atom_site_aniso_U_11
_atom_site_aniso_U_22
_atom_site_aniso_U_33
_atom_site_aniso_U_23
_atom_site_aniso_U_13
_atom_site_aniso_U_12
Br1 0.03605(19) 0.03191(18) 0.03797(19) 0.00555(12) 0.00432(13) 0.01038(13)
S1 0.0304(4) 0.0275(4) 0.0394(4) 0.0062(3) 0.0030(3) 0.0068(3)
S2 0.0249(3) 0.0290(4) 0.0383(4) 0.0059(3) -0.0003(3) 0.0033(3)
N3 0.0249(11) 0.0276(12) 0.0332(12) 0.0057(9) 0.0007(9) 0.0036(9)
C2 0.0272(13) 0.0316(14) 0.0265(13) 0.0079(11) 0.0039(11) 0.0080(11)
C4 0.0233(13) 0.0361(15) 0.0340(15) 0.0035(12) 0.0018(11) 0.0007(11)
C5 0.0351(16) 0.0318(15) 0.0388(16) 0.0055(12) 0.0052(13) 0.0030(12)
C6 0.0242(13) 0.0307(14) 0.0315(14) 0.0049(11) 0.0019(11) 0.0042(11)
C7 0.0276(14) 0.0291(14) 0.0385(15) 0.0076(12) 0.0018(12) 0.0039(11)
C8 0.0283(14) 0.0267(13) 0.0302(14) 0.0045(11) 0.0039(11) 0.0044(11)
C9 0.0252(13) 0.0265(13) 0.0326(14) 0.0059(11) 0.0014(11) 0.0044(11)
C10 0.0285(14) 0.0240(13) 0.0315(14) 0.0062(11) 0.0037(11) 0.0031(11)
C11 0.0271(14) 0.0219(13) 0.0348(14) 0.0045(11) 0.0034(11) 0.0031(10)
C12 0.0233(13) 0.0244(13) 0.0311(13) 0.0039(10) 0.0017(11) 0.0046(10)
C13 0.0305(14) 0.0243(13) 0.0311(14) 0.0064(11) 0.0034(11) 0.0050(11)
C14 0.0245(13) 0.0225(13) 0.0322(14) 0.0045(10) 0.0012(11) 0.0036(10)
C15 0.0286(14) 0.0222(13) 0.0331(14) 0.0057(10) 0.0045(11) 0.0044(11)
C16 0.0239(13) 0.0234(13) 0.0309(14) 0.0056(10) 0.0020(11) 0.0034(10)
C17 0.0272(14) 0.0237(13) 0.0340(14) 0.0047(11) 0.0038(11) 0.0047(11)
C18 0.0245(13) 0.0248(13) 0.0344(14) 0.0040(11) 0.0024(11) 0.0016(10)
C19 0.0247(13) 0.0248(13) 0.0348(14) 0.0059(11) 0.0021(11) 0.0034(10)
C20 0.0281(14) 0.0249(13) 0.0341(14) 0.0048(11) 0.0031(11) 0.0055(11)
C21 0.0304(14) 0.0261(14) 0.0338(15) 0.0045(11) 0.0035(12) 0.0042(11)
C22 0.0282(14) 0.0310(15) 0.0370(15) 0.0075(12) 0.0013(12) 0.0053(11)
C23 0.0337(16) 0.0325(15) 0.0409(17) 0.0058(13) 0.0000(13) 0.0063(12)

loop_
_atom_type_symbol
_atom_type_description
_atom_type_scat_dispersion_real
_atom_type_scat_dispersion_imag
_atom_type_scat_source
C C 0.0181 0.0091 'International Tables Vol C Tables 4.2.6.8 and 6.1.1.4'
H H 0.0000 0.0000 'International Tables Vol C Tables 4.2.6.8 and 6.1.1.4'
N N 0.0311 0.0180 'International Tables Vol C Tables 4.2.6.8 and 6.1.1.4'
S S 0.3331 0.5567 'International Tables Vol C Tables 4.2.6.8 and 6.1.1.4'
Br Br -0.6763 1.2805 'International Tables Vol C Tables 4.2.6.8 and 6.1.1.4'

loop_
_geom_angle_atom_site_label_1
_geom_angle_atom_site_label_2
_geom_angle_atom_site_label_3
_geom_angle
_geom_angle_site_symmetry_1
_geom_angle_site_symmetry_3
_geom_angle_publ_flag
C2 S1 C5 90.47(15) . . ?
C2 S2 C6 102.02(13) . . ?
C2 N3 H3 122.8 . . ?
C2 N3 C4 114.4(3) . . ?
C4 N3 H3 122.8 . . ?
S1 C2 S2 127.27(18) . . ?
N3 C2 S1 111.3(2) . . ?
N3 C2 S2 121.4(2) . . ?
N3 C4 H4 123.7 . . ?
C5 C4 N3 112.5(3) . . ?
C5 C4 H4 123.7 . . ?
S1 C5 H5 124.3 . . ?
C4 C5 S1 111.4(2) . . ?
C4 C5 H5 124.3 . . ?
S2 C6 H6A 110.3 . . ?
S2 C6 H6B 110.3 . . ?
H6A C6 H6B 108.6 . . ?
C7 C6 S2 106.9(2) . . ?
C7 C6 H6A 110.3 . . ?
C7 C6 H6B 110.3 . . ?
C6 C7 H7A 109.0 . . ?
C6 C7 H7B 109.0 . . ?
H7A C7 H7B 107.8 . . ?
C8 C7 C6 113.0(2) . . ?
C8 C7 H7A 109.0 . . ?
C8 C7 H7B 109.0 . . ?
C7 C8 H8A 109.1 . . ?
C7 C8 H8B 109.1 . . ?
H8A C8 H8B 107.8 . . ?
C9 C8 C7 112.7(2) . . ?
C9 C8 H8A 109.1 . . ?
C9 C8 H8B 109.1 . . ?
C8 C9 H9A 108.7 . . ?
C8 C9 H9B 108.7 . . ?
C8 C9 C10 114.0(2) . . ?
H9A C9 H9B 107.6 . . ?
C10 C9 H9A 108.7 . . ?
C10 C9 H9B 108.7 . . ?
C9 C10 H10A 108.9 . . ?
C9 C10 H10B 108.9 . . ?
C9 C10 C11 113.6(2) . . ?
H10A C10 H10B 107.7 . . ?
C11 C10 H10A 108.9 . . ?
C11 C10 H10B 108.9 . . ?
C10 C11 H11A 108.8 . . ?
C10 C11 H11B 108.8 . . ?
C10 C11 C12 113.8(2) . . ?
H11A C11 H11B 107.7 . . ?
C12 C11 H11A 108.8 . . ?
C12 C11 H11B 108.8 . . ?
C11 C12 H12A 108.8 . . ?
C11 C12 H12B 108.8 . . ?
H12A C12 H12B 107.7 . . ?
C13 C12 C11 113.9(2) . . ?
C13 C12 H12A 108.8 . . ?
C13 C12 H12B 108.8 . . ?
C12 C13 H13A 108.8 . . ?
C12 C13 H13B 108.8 . . ?
C12 C13 C14 113.7(2) . . ?
H13A C13 H13B 107.7 . . ?
C14 C13 H13A 108.8 . . ?
C14 C13 H13B 108.8 . . ?
C13 C14 H14A 108.8 . . ?
C13 C14 H14B 108.8 . . ?
H14A C14 H14B 107.7 . . ?
C15 C14 C13 113.9(2) . . ?
C15 C14 H14A 108.8 . . ?
C15 C14 H14B 108.8 . . ?
C14 C15 H15A 108.9 . . ?
C14 C15 H15B 108.9 . . ?
H15A C15 H15B 107.7 . . ?
C16 C15 C14 113.5(2) . . ?
C16 C15 H15A 108.9 . . ?
C16 C15 H15B 108.9 . . ?
C15 C16 H16A 108.8 . . ?
C15 C16 H16B 108.8 . . ?
C15 C16 C17 113.8(2) . . ?
H16A C16 H16B 107.7 . . ?
C17 C16 H16A 108.8 . . ?
C17 C16 H16B 108.8 . . ?
C16 C17 H17A 108.8 . . ?
C16 C17 H17B 108.8 . . ?
H17A C17 H17B 107.7 . . ?
C18 C17 C16 113.9(2) . . ?
C18 C17 H17A 108.8 . . ?
C18 C17 H17B 108.8 . . ?
C17 C18 H18A 108.8 . . ?
C17 C18 H18B 108.8 . . ?
C17 C18 C19 114.0(2) . . ?
H18A C18 H18B 107.6 . . ?
C19 C18 H18A 108.8 . . ?
C19 C18 H18B 108.8 . . ?
C18 C19 H19A 108.8 . . ?
C18 C19 H19B 108.8 . . ?
C18 C19 C20 113.7(2) . . ?
H19A C19 H19B 107.7 . . ?
C20 C19 H19A 108.8 . . ?
C20 C19 H19B 108.8 . . ?
C19 C20 H20A 108.9 . . ?
C19 C20 H20B 108.9 . . ?
H20A C20 H20B 107.7 . . ?
C21 C20 C19 113.6(2) . . ?
C21 C20 H20A 108.9 . . ?
C21 C20 H20B 108.9 . . ?
C20 C21 H21A 108.8 . . ?
C20 C21 H21B 108.8 . . ?
C20 C21 C22 113.8(2) . . ?
H21A C21 H21B 107.7 . . ?
C22 C21 H21A 108.8 . . ?
C22 C21 H21B 108.8 . . ?
C21 C22 H22A 109.0 . . ?
C21 C22 H22B 109.0 . . ?
H22A C22 H22B 107.8 . . ?
C23 C22 C21 112.9(3) . . ?
C23 C22 H22A 109.0 . . ?
C23 C22 H22B 109.0 . . ?
C22 C23 H23A 109.5 . . ?
C22 C23 H23B 109.5 . . ?
C22 C23 H23C 109.5 . . ?
H23A C23 H23B 109.5 . . ?
H23A C23 H23C 109.5 . . ?
H23B C23 H23C 109.5 . . ?

loop_
_geom_bond_atom_site_label_1
_geom_bond_atom_site_label_2
_geom_bond_distance
_geom_bond_site_symmetry_2
_geom_bond_publ_flag
S1 C2 1.707(3) . ?
S1 C5 1.722(3) . ?
S2 C2 1.722(3) . ?
S2 C6 1.819(3) . ?
N3 H3 0.8800 . ?
N3 C2 1.323(4) . ?
N3 C4 1.377(4) . ?
C4 H4 0.9500 . ?
C4 C5 1.334(5) . ?
C5 H5 0.9500 . ?
C6 H6A 0.9900 . ?
C6 H6B 0.9900 . ?
C6 C7 1.518(4) . ?
C7 H7A 0.9900 . ?
C7 H7B 0.9900 . ?
C7 C8 1.518(4) . ?
C8 H8A 0.9900 . ?
C8 H8B 0.9900 . ?
C8 C9 1.517(4) . ?
C9 H9A 0.9900 . ?
C9 H9B 0.9900 . ?
C9 C10 1.519(4) . ?
C10 H10A 0.9900 . ?
C10 H10B 0.9900 . ?
C10 C11 1.522(4) . ?
C11 H11A 0.9900 . ?
C11 H11B 0.9900 . ?
C11 C12 1.525(4) . ?
C12 H12A 0.9900 . ?
C12 H12B 0.9900 . ?
C12 C13 1.517(4) . ?
C13 H13A 0.9900 . ?
C13 H13B 0.9900 . ?
C13 C14 1.529(4) . ?
C14 H14A 0.9900 . ?
C14 H14B 0.9900 . ?
C14 C15 1.522(4) . ?
C15 H15A 0.9900 . ?
C15 H15B 0.9900 . ?
C15 C16 1.521(4) . ?
C16 H16A 0.9900 . ?
C16 H16B 0.9900 . ?
C16 C17 1.523(4) . ?
C17 H17A 0.9900 . ?
C17 H17B 0.9900 . ?
C17 C18 1.521(4) . ?
C18 H18A 0.9900 . ?
C18 H18B 0.9900 . ?
C18 C19 1.521(4) . ?
C19 H19A 0.9900 . ?
C19 H19B 0.9900 . ?
C19 C20 1.526(4) . ?
C20 H20A 0.9900 . ?
C20 H20B 0.9900 . ?
C20 C21 1.522(4) . ?
C21 H21A 0.9900 . ?
C21 H21B 0.9900 . ?
C21 C22 1.530(4) . ?
C22 H22A 0.9900 . ?
C22 H22B 0.9900 . ?
C22 C23 1.513(4) . ?
C23 H23A 0.9800 . ?
C23 H23B 0.9800 . ?
C23 H23C 0.9800 . ?

loop_
_geom_hbond_atom_site_label_D
_geom_hbond_atom_site_label_H
_geom_hbond_atom_site_label_A
_geom_hbond_distance_DH
_geom_hbond_distance_HA
_geom_hbond_distance_DA
_geom_hbond_angle_DHA
_geom_hbond_site_symmetry_A
_geom_hbond_publ_flag
N3 H3 Br1 0.88 2.34 3.203(3) 167.5 . yes
C4 H4 Br1 0.95 2.70 3.653(3) 175.7 2_365 yes
C5 H5 Br1 0.95 2.98 3.663(3) 129.8 1_545 yes
C6 H6B Br1 0.99 2.83 3.716(3) 148.6 2_465 yes

loop_
_geom_torsion_atom_site_label_1
_geom_torsion_atom_site_label_2
_geom_torsion_atom_site_label_3
_geom_torsion_atom_site_label_4
_geom_torsion
_geom_torsion_site_symmetry_1
_geom_torsion_site_symmetry_2
_geom_torsion_site_symmetry_3
_geom_torsion_site_symmetry_4
_geom_torsion_publ_flag
S2 C6 C7 C8 178.1(2) . . . . ?
N3 C4 C5 S1 -0.7(3) . . . . ?
C2 S1 C5 C4 0.6(3) . . . . ?
C2 S2 C6 C7 179.3(2) . . . . ?
C2 N3 C4 C5 0.4(4) . . . . ?
C4 N3 C2 S1 0.0(3) . . . . ?
C4 N3 C2 S2 -179.3(2) . . . . ?
C5 S1 C2 S2 178.9(2) . . . . ?
C5 S1 C2 N3 -0.3(2) . . . . ?
C6 S2 C2 S1 -4.7(2) . . . . ?
C6 S2 C2 N3 174.5(2) . . . . ?
C6 C7 C8 C9 -177.5(2) . . . . ?
C7 C8 C9 C10 -178.8(2) . . . . ?
C8 C9 C10 C11 179.2(2) . . . . ?
C9 C10 C11 C12 -179.7(2) . . . . ?
C10 C11 C12 C13 -179.6(2) . . . . ?
C11 C12 C13 C14 179.6(2) . . . . ?
C12 C13 C14 C15 179.9(2) . . . . ?
C13 C14 C15 C16 179.8(2) . . . . ?
C14 C15 C16 C17 -179.5(2) . . . . ?
C15 C16 C17 C18 -179.6(2) . . . . ?
C16 C17 C18 C19 -178.3(2) . . . . ?
C17 C18 C19 C20 -177.3(2) . . . . ?
C18 C19 C20 C21 179.6(2) . . . . ?
C19 C20 C21 C22 179.3(2) . . . . ?
C20 C21 C22 C23 174.7(3) . . . . ?
